data_7111836
loop_
_publ_author_name
'Yang Yu'
'Xiao-Meng Zhang'
'Jian-Ping Ma'
'Qi-Kui Liu'
'Peng Wang'
'Yu-Bin Dong'

_publ_section_title
;
 Cu(I)-MOF: naked-eye colorimetric sensor for humidity and formaldehyde in
 single-crystal-to-single-crystal fashion
;
_journal_name_full Chem.Commun.
_journal_page_first 1444
_journal_paper_doi 10.1039/c3cc47723a
_journal_volume 50
_journal_year 2014
_chemical_formula_sum 'C46 H40 Cu2 I2 N8 O4'
_chemical_formula_weight 1149.74
_chemical_name_systematic
; 
 ? 
;
_space_group_IT_number 15
_symmetry_cell_setting monoclinic
_symmetry_space_group_name_Hall '-C 2yc'
_symmetry_space_group_name_H-M 'C 1 2/c 1'
_atom_sites_solution_hydrogens geom
_atom_sites_solution_primary direct
_atom_sites_solution_secondary difmap
_audit_creation_method SHELXL-97
_cell_angle_alpha 90.00
_cell_angle_beta 112.035(3)
_cell_angle_gamma 90.00
_cell_formula_units_Z 4
_cell_length_a 26.195(7)
_cell_length_b 10.604(3)
_cell_length_c 18.493(5)
_cell_measurement_reflns_used 3132
_cell_measurement_temperature 298(2)
_cell_measurement_theta_max 25.282
_cell_measurement_theta_min 2.338
_cell_volume 4762(2)
_computing_cell_refinement 'Bruker SMART'
_computing_data_collection 'Bruker SMART'
_computing_data_reduction 'Bruker SAINT'
_computing_molecular_graphics 'Bruker SHELXTL'
_computing_publication_material 'Bruker SHELXTL'
_computing_structure_refinement 'SHELXL-97 (Sheldrick, 1997)'
_computing_structure_solution 'SHELXS-97 (Sheldrick, 1990)'
_diffrn_ambient_temperature 298(2)
_diffrn_measured_fraction_theta_full 0.998
_diffrn_measured_fraction_theta_max 0.998
_diffrn_measurement_device_type 'CCD area detector'
_diffrn_measurement_method 'phi and omega scans'
_diffrn_radiation_monochromator graphite
_diffrn_radiation_source 'fine-focus sealed tube'
_diffrn_radiation_type MoK\a
_diffrn_radiation_wavelength 0.71073
_diffrn_reflns_av_R_equivalents 0.0343
_diffrn_reflns_av_sigmaI/netI 0.0455
_diffrn_reflns_limit_h_max 31
_diffrn_reflns_limit_h_min -30
_diffrn_reflns_limit_k_max 5
_diffrn_reflns_limit_k_min -12
_diffrn_reflns_limit_l_max 22
_diffrn_reflns_limit_l_min -22
_diffrn_reflns_number 11874
_diffrn_reflns_theta_full 25.50
_diffrn_reflns_theta_max 25.50
_diffrn_reflns_theta_min 1.68
_exptl_absorpt_coefficient_mu 2.240
_exptl_absorpt_correction_T_max 0.8773
_exptl_absorpt_correction_T_min 0.4678
_exptl_absorpt_correction_type multi-scan
_exptl_absorpt_process_details sadabs
_exptl_crystal_colour deep-red
_exptl_crystal_density_diffrn 1.604
_exptl_crystal_density_method 'not measured'
_exptl_crystal_description bar
_exptl_crystal_F_000 2272
_exptl_crystal_size_max 0.40
_exptl_crystal_size_mid 0.15
_exptl_crystal_size_min 0.06
_refine_diff_density_max 1.288
_refine_diff_density_min -0.405
_refine_diff_density_rms 0.138
_refine_ls_extinction_method none
_refine_ls_goodness_of_fit_ref 1.048
_refine_ls_hydrogen_treatment constr
_refine_ls_matrix_type full
_refine_ls_number_parameters 289
_refine_ls_number_reflns 4415
_refine_ls_number_restraints 12
_refine_ls_restrained_S_all 1.068
_refine_ls_R_factor_all 0.0917
_refine_ls_R_factor_gt 0.0598
_refine_ls_shift/su_max 0.001
_refine_ls_shift/su_mean 0.000
_refine_ls_structure_factor_coef Fsqd
_refine_ls_weighting_details 'calc w=1/[\s^2^(Fo^2^)+(0.1116P)^2^+0.6532P] where P=(Fo^2^+2Fc^2^)/3'
_refine_ls_weighting_scheme calc
_refine_ls_wR_factor_gt 0.1648
_refine_ls_wR_factor_ref 0.1863
_reflns_number_gt 2904
_reflns_number_total 4415
_reflns_threshold_expression >2sigma(I)
_cod_data_source_file c3cc47723a.txt
_cod_data_source_block 120419am
_cod_original_sg_symbol_H-M C2/c
_cod_database_code 7111836

loop_
_symmetry_equiv_pos_as_xyz
'x, y, z'
'-x, y, -z+1/2'
'x+1/2, y+1/2, z'
'-x+1/2, y+1/2, -z+1/2'
'-x, -y, -z'
'x, -y, z-1/2'
'-x+1/2, -y+1/2, -z'
'x+1/2, -y+1/2, z-1/2'

loop_
_atom_site_label
_atom_site_type_symbol
_atom_site_fract_x
_atom_site_fract_y
_atom_site_fract_z
_atom_site_U_iso_or_equiv
_atom_site_adp_type
_atom_site_occupancy
_atom_site_symmetry_multiplicity
_atom_site_calc_flag
_atom_site_refinement_flags
_atom_site_disorder_assembly
_atom_site_disorder_group
C1 C 0.0766(3) 0.2321(10) 0.4231(6) 0.102(3) Uani 1 1 d U . .
H1 H 0.0468 0.2176 0.3768 0.122 Uiso 1 1 calc R . .
C2 C 0.1207(4) 0.1527(11) 0.4405(6) 0.114(4) Uani 1 1 d U . .
H2 H 0.1184 0.0827 0.4091 0.137 Uiso 1 1 calc R . .
C3 C 0.1677(2) 0.1746(6) 0.5030(4) 0.0435(14) Uani 1 1 d . . .
C4 C 0.1657(3) 0.2802(8) 0.5447(4) 0.063(2) Uani 1 1 d . . .
H4 H 0.1966 0.3037 0.5875 0.076 Uiso 1 1 calc R . .
C5 C 0.1189(3) 0.3512(8) 0.5244(4) 0.069(2) Uani 1 1 d . . .
H5 H 0.1195 0.4223 0.5542 0.083 Uiso 1 1 calc R . .
C6 C 0.2187(2) 0.0975(6) 0.5217(3) 0.0394(13) Uani 1 1 d . . .
C7 C 0.2637(2) 0.1112(6) 0.5919(3) 0.0412(14) Uani 1 1 d . . .
H7 H 0.2619 0.1710 0.6276 0.049 Uiso 1 1 calc R . .
C8 C 0.3106(2) 0.0398(6) 0.6103(3) 0.0391(13) Uani 1 1 d . . .
C9 C 0.3122(2) -0.0508(5) 0.5571(3) 0.0413(14) Uani 1 1 d . . .
H9 H 0.3434 -0.1006 0.5685 0.050 Uiso 1 1 calc R . .
C10 C 0.2682(2) -0.0685(5) 0.4873(3) 0.0391(13) Uani 1 1 d . . .
C11 C 0.2220(2) 0.0064(6) 0.4700(3) 0.0428(14) Uani 1 1 d . . .
H11 H 0.1926 -0.0046 0.4228 0.051 Uiso 1 1 calc R . .
C12 C 0.3575(2) 0.0537(6) 0.6859(3) 0.0464(15) Uani 1 1 d . . .
C13 C 0.3605(3) 0.1431(8) 0.7387(5) 0.087(3) Uani 1 1 d . . .
H13 H 0.3328 0.2035 0.7267 0.104 Uiso 1 1 calc R . .
C14 C 0.4031(4) 0.1478(8) 0.8096(5) 0.089(3) Uani 1 1 d . . .
H14 H 0.4024 0.2107 0.8443 0.107 Uiso 1 1 calc R . .
C15 C 0.4417(4) -0.0164(12) 0.7813(5) 0.123(5) Uani 1 1 d . . .
H15 H 0.4699 -0.0759 0.7945 0.148 Uiso 1 1 calc R . .
C16 C 0.4000(4) -0.0269(11) 0.7091(5) 0.115(4) Uani 1 1 d . . .
H16 H 0.4012 -0.0915 0.6758 0.138 Uiso 1 1 calc R . .
C17 C 0.2692(3) -0.1646(5) 0.4298(4) 0.0433(14) Uani 1 1 d . . .
C18 C 0.3009(3) -0.3144(6) 0.3756(4) 0.0518(17) Uani 1 1 d . . .
C19 C 0.3301(3) -0.4062(7) 0.3545(5) 0.070(2) Uani 1 1 d . . .
H19 H 0.3660 -0.4270 0.3863 0.084 Uiso 1 1 calc R . .
C20 C 0.3036(4) -0.4650(7) 0.2845(5) 0.072(2) Uani 1 1 d . . .
H20 H 0.3223 -0.5260 0.2679 0.087 Uiso 1 1 calc R . .
C21 C 0.2490(4) -0.4358(7) 0.2371(5) 0.072(2) Uani 1 1 d . . .
H21 H 0.2321 -0.4786 0.1903 0.086 Uiso 1 1 calc R . .
C22 C 0.2204(4) -0.3458(7) 0.2585(4) 0.068(2) Uani 1 1 d . . .
H22 H 0.1842 -0.3262 0.2271 0.081 Uiso 1 1 calc R . .
C23 C 0.2476(3) -0.2837(6) 0.3296(4) 0.0480(15) Uani 1 1 d . . .
Cu1 Cu 0.00436(3) 0.43012(10) 0.43962(5) 0.0654(3) Uani 1 1 d . . .
I1 I 0.04002(2) 0.67288(5) 0.46400(3) 0.0715(3) Uani 1 1 d . . .
N1 N 0.0730(2) 0.3249(6) 0.4653(3) 0.0567(15) Uani 1 1 d . . .
N2 N 0.4448(2) 0.0694(6) 0.8317(3) 0.0607(16) Uani 1 1 d . . .
N3 N 0.2278(2) -0.1899(5) 0.3653(3) 0.0470(13) Uani 1 1 d . . .
N4 N 0.3144(2) -0.2360(5) 0.4394(3) 0.0542(14) Uani 1 1 d . . .
H4A H 0.3455 -0.2327 0.4780 0.065 Uiso 1 1 calc R . .
O1 O 0.1074(6) 0.8687(14) 0.3162(11) 0.244(7) Uani 1 1 d . . .
H1B H 0.1257 0.8286 0.3577 0.293 Uiso 1 1 d R . .
H1A H 0.0793 0.9046 0.2832 0.293 Uiso 1 1 d R . .
O2 O 0.4701(19) 0.503(4) 0.778(2) 0.42(4) Uani 0.50 1 d P A 1
H2A H 0.4475 0.4424 0.7604 0.501 Uiso 0.50 1 d PR A 1
H2B H 0.4901 0.4791 0.7531 0.501 Uiso 0.50 1 d PR A 1
O3 O 0.4583(15) 0.558(6) 0.877(5) 0.59(7) Uani 0.50 1 d P B 2
H3A H 0.4483 0.6110 0.8401 0.714 Uiso 0.50 1 d PR B 2
H3B H 0.4858 0.5148 0.9058 0.714 Uiso 0.50 1 d PR B 2

loop_
_atom_site_aniso_label
_atom_site_aniso_U_11
_atom_site_aniso_U_22
_atom_site_aniso_U_33
_atom_site_aniso_U_23
_atom_site_aniso_U_13
_atom_site_aniso_U_12
C1 0.057(4) 0.112(6) 0.094(6) -0.051(5) -0.020(4) 0.030(5)
C2 0.082(5) 0.125(7) 0.098(6) -0.062(5) -0.008(4) 0.035(5)
C3 0.035(3) 0.050(4) 0.040(3) 0.001(3) 0.008(3) 0.003(3)
C4 0.044(4) 0.073(5) 0.053(4) -0.015(4) -0.005(3) 0.017(4)
C5 0.055(4) 0.083(5) 0.056(4) -0.022(4) 0.004(3) 0.017(4)
C6 0.040(3) 0.038(3) 0.036(3) 0.008(3) 0.009(2) 0.004(3)
C7 0.045(3) 0.037(3) 0.041(3) -0.007(3) 0.016(3) 0.003(3)
C8 0.037(3) 0.043(3) 0.033(3) 0.003(3) 0.008(2) 0.002(3)
C9 0.041(3) 0.038(3) 0.042(3) 0.007(3) 0.013(3) 0.007(3)
C10 0.043(3) 0.035(3) 0.039(3) 0.004(3) 0.016(3) -0.002(3)
C11 0.044(3) 0.043(3) 0.039(3) 0.004(3) 0.013(3) 0.002(3)
C12 0.043(3) 0.051(4) 0.038(3) 0.002(3) 0.008(3) 0.006(3)
C13 0.072(5) 0.083(6) 0.065(5) -0.025(4) -0.021(4) 0.034(5)
C14 0.093(7) 0.083(6) 0.059(5) -0.026(4) -0.008(5) 0.023(5)
C15 0.084(6) 0.178(11) 0.070(6) -0.036(7) -0.013(5) 0.084(7)
C16 0.086(6) 0.158(10) 0.060(5) -0.045(6) -0.018(4) 0.075(7)
C17 0.050(4) 0.034(3) 0.048(4) 0.001(3) 0.022(3) 0.001(3)
C18 0.064(4) 0.040(4) 0.058(4) -0.008(3) 0.030(4) -0.003(3)
C19 0.073(5) 0.052(4) 0.088(6) -0.009(4) 0.035(4) 0.003(4)
C20 0.114(7) 0.043(4) 0.080(6) -0.015(4) 0.058(6) -0.003(5)
C21 0.116(7) 0.044(4) 0.063(5) -0.009(4) 0.044(5) -0.001(5)
C22 0.096(6) 0.059(5) 0.046(4) -0.004(4) 0.025(4) -0.004(4)
C23 0.070(4) 0.034(3) 0.043(4) 0.003(3) 0.025(3) -0.005(3)
Cu1 0.0380(4) 0.0948(7) 0.0498(5) -0.0041(5) 0.0009(4) 0.0169(4)
I1 0.0547(3) 0.0880(5) 0.0650(4) -0.0008(3) 0.0146(3) 0.0035(3)
N1 0.035(3) 0.076(4) 0.050(3) -0.010(3) 0.005(2) 0.010(3)
N2 0.036(3) 0.091(5) 0.043(3) -0.004(3) 0.001(2) 0.009(3)
N3 0.059(3) 0.038(3) 0.040(3) 0.001(2) 0.014(3) 0.002(2)
N4 0.049(3) 0.052(3) 0.061(3) -0.011(3) 0.021(3) -0.001(3)
O1 0.182(11) 0.205(12) 0.38(2) -0.086(13) 0.140(13) -0.045(10)
O2 0.45(7) 0.54(8) 0.19(3) -0.04(4) 0.04(4) 0.30(7)
O3 0.21(3) 0.53(8) 1.04(17) -0.49(11) 0.22(7) -0.20(5)

loop_
_atom_type_symbol
_atom_type_description
_atom_type_scat_dispersion_real
_atom_type_scat_dispersion_imag
_atom_type_scat_source
C C 0.0033 0.0016 'International Tables Vol C Tables 4.2.6.8 and 6.1.1.4'
H H 0.0000 0.0000 'International Tables Vol C Tables 4.2.6.8 and 6.1.1.4'
N N 0.0061 0.0033 'International Tables Vol C Tables 4.2.6.8 and 6.1.1.4'
O O 0.0106 0.0060 'International Tables Vol C Tables 4.2.6.8 and 6.1.1.4'
Cu Cu 0.3201 1.2651 'International Tables Vol C Tables 4.2.6.8 and 6.1.1.4'
I I -0.4742 1.8119 'International Tables Vol C Tables 4.2.6.8 and 6.1.1.4'

loop_
_geom_angle_atom_site_label_1
_geom_angle_atom_site_label_2
_geom_angle_atom_site_label_3
_geom_angle
_geom_angle_site_symmetry_1
_geom_angle_site_symmetry_3
N1 C1 C2 125.3(8) . .
N1 C1 H1 117.3 . .
C2 C1 H1 117.3 . .
C3 C2 C1 120.8(8) . .
C3 C2 H2 119.6 . .
C1 C2 H2 119.6 . .
C2 C3 C4 113.8(6) . .
C2 C3 C6 123.5(6) . .
C4 C3 C6 122.5(6) . .
C5 C4 C3 121.1(6) . .
C5 C4 H4 119.4 . .
C3 C4 H4 119.4 . .
N1 C5 C4 123.8(7) . .
N1 C5 H5 118.1 . .
C4 C5 H5 118.1 . .
C11 C6 C7 117.8(5) . .
C11 C6 C3 120.3(5) . .
C7 C6 C3 121.9(5) . .
C8 C7 C6 122.5(5) . .
C8 C7 H7 118.7 . .
C6 C7 H7 118.7 . .
C7 C8 C9 117.9(5) . .
C7 C8 C12 121.9(5) . .
C9 C8 C12 120.1(5) . .
C10 C9 C8 121.3(5) . .
C10 C9 H9 119.3 . .
C8 C9 H9 119.3 . .
C11 C10 C9 119.3(5) . .
C11 C10 C17 118.7(5) . .
C9 C10 C17 122.0(5) . .
C10 C11 C6 121.2(5) . .
C10 C11 H11 119.4 . .
C6 C11 H11 119.4 . .
C16 C12 C13 113.8(6) . .
C16 C12 C8 122.3(6) . .
C13 C12 C8 123.8(6) . .
C12 C13 C14 121.9(7) . .
C12 C13 H13 119.1 . .
C14 C13 H13 119.1 . .
N2 C14 C13 124.1(8) . .
N2 C14 H14 118.0 . .
C13 C14 H14 118.0 . .
N2 C15 C16 124.8(8) . .
N2 C15 H15 117.6 . .
C16 C15 H15 117.6 . .
C12 C16 C15 121.4(8) . .
C12 C16 H16 119.3 . .
C15 C16 H16 119.3 . .
N3 C17 N4 113.0(5) . .
N3 C17 C10 124.4(6) . .
N4 C17 C10 122.6(6) . .
C23 C18 N4 105.2(6) . .
C23 C18 C19 122.2(7) . .
N4 C18 C19 132.6(7) . .
C20 C19 C18 116.7(8) . .
C20 C19 H19 121.6 . .
C18 C19 H19 121.6 . .
C19 C20 C21 121.9(7) . .
C19 C20 H20 119.1 . .
C21 C20 H20 119.1 . .
C22 C21 C20 121.1(8) . .
C22 C21 H21 119.4 . .
C20 C21 H21 119.4 . .
C21 C22 C23 117.4(8) . .
C21 C22 H22 121.3 . .
C23 C22 H22 121.3 . .
C18 C23 N3 110.3(6) . .
C18 C23 C22 120.7(7) . .
N3 C23 C22 129.1(7) . .
N1 Cu1 N2 121.6(2) . 8_455
N1 Cu1 I1 100.85(18) . 5_566
N2 Cu1 I1 106.80(17) 8_455 5_566
N1 Cu1 I1 105.33(17) . .
N2 Cu1 I1 104.6(2) 8_455 .
I1 Cu1 I1 118.71(4) 5_566 .
N1 Cu1 Cu1 116.38(16) . 5_566
N2 Cu1 Cu1 122.02(19) 8_455 5_566
I1 Cu1 Cu1 59.72(4) 5_566 5_566
I1 Cu1 Cu1 58.99(4) . 5_566
Cu1 I1 Cu1 61.29(4) 5_566 .
C1 N1 C5 114.6(6) . .
C1 N1 Cu1 123.0(5) . .
C5 N1 Cu1 122.3(5) . .
C15 N2 C14 114.0(6) . .
C15 N2 Cu1 122.2(5) . 8_556
C14 N2 Cu1 123.4(5) . 8_556
C17 N3 C23 104.5(5) . .
C17 N4 C18 107.1(6) . .
C17 N4 H4A 126.5 . .
C18 N4 H4A 126.5 . .
H1B O1 H1A 156.2 . .
H2A O2 H2B 93.5 . .
H3A O3 H3B 142.2 . .

loop_
_geom_bond_atom_site_label_1
_geom_bond_atom_site_label_2
_geom_bond_distance
_geom_bond_site_symmetry_2
C1 N1 1.280(10) .
C1 C2 1.367(12) .
C1 H1 0.9300 .
C2 C3 1.356(10) .
C2 H2 0.9300 .
C3 C4 1.372(9) .
C3 C6 1.492(8) .
C4 C5 1.365(10) .
C4 H4 0.9300 .
C5 N1 1.316(8) .
C5 H5 0.9300 .
C6 C11 1.383(9) .
C6 C7 1.396(8) .
C7 C8 1.371(8) .
C7 H7 0.9300 .
C8 C9 1.387(8) .
C8 C12 1.482(8) .
C9 C10 1.382(8) .
C9 H9 0.9300 .
C10 C11 1.380(8) .
C10 C17 1.482(8) .
C11 H11 0.9300 .
C12 C16 1.339(10) .
C12 C13 1.342(10) .
C13 C14 1.368(11) .
C13 H13 0.9300 .
C14 N2 1.309(10) .
C14 H14 0.9300 .
C15 N2 1.284(11) .
C15 C16 1.377(11) .
C15 H15 0.9300 .
C16 H16 0.9300 .
C17 N3 1.303(8) .
C17 N4 1.358(8) .
C18 C23 1.376(10) .
C18 N4 1.377(8) .
C18 C19 1.382(10) .
C19 C20 1.368(11) .
C19 H19 0.9300 .
C20 C21 1.402(12) .
C20 H20 0.9300 .
C21 C22 1.362(11) .
C21 H21 0.9300 .
C22 C23 1.402(10) .
C22 H22 0.9300 .
C23 N3 1.397(8) .
Cu1 N1 2.017(5) .
Cu1 N2 2.021(5) 8_455
Cu1 I1 2.6973(12) 5_566
Cu1 I1 2.7177(14) .
Cu1 Cu1 2.7601(19) 5_566
I1 Cu1 2.6973(12) 5_566
N2 Cu1 2.021(5) 8_556
N4 H4A 0.8600 .
O1 H1B 0.8501 .
O1 H1A 0.8500 .
O2 H2A 0.8500 .
O2 H2B 0.8501 .
O3 H3A 0.8500 .
O3 H3B 0.8500 .

loop_
_geom_torsion_atom_site_label_1
_geom_torsion_atom_site_label_2
_geom_torsion_atom_site_label_3
_geom_torsion_atom_site_label_4
_geom_torsion
_geom_torsion_site_symmetry_1
_geom_torsion_site_symmetry_4
N1 C1 C2 C3 -6(2) . .
C1 C2 C3 C4 0.4(16) . .
C1 C2 C3 C6 -175.1(10) . .
C2 C3 C4 C5 2.2(13) . .
C6 C3 C4 C5 177.7(7) . .
C3 C4 C5 N1 0.5(14) . .
C2 C3 C6 C11 7.0(11) . .
C4 C3 C6 C11 -168.1(7) . .
C2 C3 C6 C7 -170.9(9) . .
C4 C3 C6 C7 14.0(9) . .
C11 C6 C7 C8 1.1(9) . .
C3 C6 C7 C8 179.1(6) . .
C6 C7 C8 C9 -1.3(9) . .
C6 C7 C8 C12 -178.7(6) . .
C7 C8 C9 C10 0.4(9) . .
C12 C8 C9 C10 177.8(5) . .
C8 C9 C10 C11 0.7(9) . .
C8 C9 C10 C17 179.9(5) . .
C9 C10 C11 C6 -0.9(9) . .
C17 C10 C11 C6 179.9(5) . .
C7 C6 C11 C10 0.0(9) . .
C3 C6 C11 C10 -178.0(5) . .
C7 C8 C12 C16 170.3(9) . .
C9 C8 C12 C16 -7.0(11) . .
C7 C8 C12 C13 -6.3(11) . .
C9 C8 C12 C13 176.3(8) . .
C16 C12 C13 C14 -0.8(15) . .
C8 C12 C13 C14 176.1(9) . .
C12 C13 C14 N2 1.6(17) . .
C13 C12 C16 C15 0.5(16) . .
C8 C12 C16 C15 -176.5(10) . .
N2 C15 C16 C12 -1(2) . .
C11 C10 C17 N3 -4.8(9) . .
C9 C10 C17 N3 176.0(6) . .
C11 C10 C17 N4 175.1(6) . .
C9 C10 C17 N4 -4.1(9) . .
C23 C18 C19 C20 0.8(11) . .
N4 C18 C19 C20 -178.5(7) . .
C18 C19 C20 C21 -1.4(12) . .
C19 C20 C21 C22 1.0(12) . .
C20 C21 C22 C23 0.0(11) . .
N4 C18 C23 N3 -1.5(7) . .
C19 C18 C23 N3 179.1(6) . .
N4 C18 C23 C22 179.6(6) . .
C19 C18 C23 C22 0.1(10) . .
C21 C22 C23 C18 -0.5(10) . .
C21 C22 C23 N3 -179.2(6) . .
N1 Cu1 I1 Cu1 -111.88(18) . 5_566
N2 Cu1 I1 Cu1 118.88(18) 8_455 5_566
I1 Cu1 I1 Cu1 0.0 5_566 5_566
C2 C1 N1 C5 8.5(17) . .
C2 C1 N1 Cu1 -175.3(10) . .
C4 C5 N1 C1 -5.7(13) . .
C4 C5 N1 Cu1 178.2(7) . .
N2 Cu1 N1 C1 -18.0(9) 8_455 .
I1 Cu1 N1 C1 99.6(8) 5_566 .
I1 Cu1 N1 C1 -136.4(8) . .
Cu1 Cu1 N1 C1 161.0(8) 5_566 .
N2 Cu1 N1 C5 157.8(6) 8_455 .
I1 Cu1 N1 C5 -84.6(6) 5_566 .
I1 Cu1 N1 C5 39.5(7) . .
Cu1 Cu1 N1 C5 -23.1(7) 5_566 .
C16 C15 N2 C14 1.5(18) . .
C16 C15 N2 Cu1 175.0(10) . 8_556
C13 C14 N2 C15 -1.9(15) . .
C13 C14 N2 Cu1 -175.3(8) . 8_556
N4 C17 N3 C23 -0.7(7) . .
C10 C17 N3 C23 179.2(5) . .
C18 C23 N3 C17 1.4(7) . .
C22 C23 N3 C17 -179.8(7) . .
N3 C17 N4 C18 -0.2(7) . .
C10 C17 N4 C18 179.9(6) . .
C23 C18 N4 C17 1.0(7) . .
C19 C18 N4 C17 -179.6(8) . .
